data_2230911
loop_
_publ_author_name
'Lee, Eunji'
'Moon, Suk-Hee'
'Kim, Tae Ho'
'Park, Ki-Min'

_publ_section_title
;
 25,26,27,28-Tetrakis(3-bromobenzyloxy)calix[4]arene
;
_journal_coeditor_code WN2436
_journal_issue 7
_journal_name_full 'Acta Crystallographica Section E'
_journal_page_first o1716
_journal_paper_doi 10.1107/S1600536811022975
_journal_volume 67
_journal_year 2011
_chemical_formula_iupac 'C56 H44 Br4 O4'
_chemical_formula_moiety 'C56 H44 Br4 O4'
_chemical_formula_sum 'C56 H44 Br4 O4'
_chemical_formula_weight 1100.55
_chemical_name_systematic
;
25,26,27,28-Tetrakis(3-bromobenzyloxy)calix[4]arene
;
_space_group_IT_number 14
_symmetry_cell_setting monoclinic
_symmetry_space_group_name_Hall '-P 2ybc'
_symmetry_space_group_name_H-M 'P 1 21/c 1'
_atom_sites_solution_hydrogens geom
_atom_sites_solution_primary direct
_atom_sites_solution_secondary difmap
_audit_creation_method SHELXTL
_cell_angle_alpha 90.00
_cell_angle_beta 103.822(2)
_cell_angle_gamma 90.00
_cell_formula_units_Z 2
_cell_length_a 13.4377(8)
_cell_length_b 10.4789(7)
_cell_length_c 17.1666(12)
_cell_measurement_reflns_used 5179
_cell_measurement_temperature 173(2)
_cell_measurement_theta_max 27.13
_cell_measurement_theta_min 2.30
_cell_volume 2347.3(3)
_computing_cell_refinement 'SAINT (Bruker, 2006)'
_computing_data_collection 'APEX2 (Bruker, 2006)'
_computing_data_reduction 'SAINT (Bruker, 2006)'
_computing_molecular_graphics 'SHELXTL (Sheldrick, 2008) and DIAMOND (Brandenburg, 1998)'
_computing_publication_material 'SHELXTL (Sheldrick, 2008)'
_computing_structure_refinement 'SHELXTL (Sheldrick, 2008)'
_computing_structure_solution 'SHELXTL (Sheldrick, 2008)'
_diffrn_ambient_temperature 173(2)
_diffrn_measured_fraction_theta_full 0.996
_diffrn_measured_fraction_theta_max 0.996
_diffrn_measurement_device_type 'Bruker APEXII CCD'
_diffrn_measurement_method '\f and \w'
_diffrn_radiation_monochromator graphite
_diffrn_radiation_source 'fine-focus sealed tube'
_diffrn_radiation_type MoK\a
_diffrn_radiation_wavelength 0.71073
_diffrn_reflns_av_R_equivalents 0.0368
_diffrn_reflns_av_sigmaI/netI 0.0371
_diffrn_reflns_limit_h_max 17
_diffrn_reflns_limit_h_min -17
_diffrn_reflns_limit_k_max 10
_diffrn_reflns_limit_k_min -13
_diffrn_reflns_limit_l_max 22
_diffrn_reflns_limit_l_min -22
_diffrn_reflns_number 22506
_diffrn_reflns_theta_full 28.33
_diffrn_reflns_theta_max 28.33
_diffrn_reflns_theta_min 1.56
_exptl_absorpt_coefficient_mu 3.477
_exptl_absorpt_correction_T_max 0.6236
_exptl_absorpt_correction_T_min 0.5289
_exptl_absorpt_correction_type multi-scan
_exptl_absorpt_process_details '(SADABS; Sheldrick, 1996)'
_exptl_crystal_colour colourless
_exptl_crystal_density_diffrn 1.557
_exptl_crystal_density_method 'not measured'
_exptl_crystal_description block
_exptl_crystal_F_000 1104
_exptl_crystal_size_max 0.21
_exptl_crystal_size_mid 0.20
_exptl_crystal_size_min 0.15
_refine_diff_density_max 0.628
_refine_diff_density_min -0.912
_refine_ls_extinction_method none
_refine_ls_goodness_of_fit_ref 1.020
_refine_ls_hydrogen_treatment constr
_refine_ls_matrix_type full
_refine_ls_number_parameters 289
_refine_ls_number_reflns 5813
_refine_ls_number_restraints 0
_refine_ls_restrained_S_all 1.020
_refine_ls_R_factor_all 0.0742
_refine_ls_R_factor_gt 0.0408
_refine_ls_shift/su_max 0.001
_refine_ls_shift/su_mean 0.000
_refine_ls_structure_factor_coef Fsqd
_refine_ls_weighting_details 'calc w=1/[\s^2^(Fo^2^)+(0.0447P)^2^+1.7230P] where P=(Fo^2^+2Fc^2^)/3'
_refine_ls_weighting_scheme calc
_refine_ls_wR_factor_gt 0.0935
_refine_ls_wR_factor_ref 0.1063
_reflns_number_gt 3929
_reflns_number_total 5813
_reflns_threshold_expression I>2\s(I)
_cod_data_source_file wn2436.cif
_cod_data_source_block I
_cod_original_sg_symbol_H-M 'P 21/c'
_cod_database_code 2230911
_cod_database_fobs_code 2230911

loop_
_symmetry_equiv_pos_as_xyz
'x, y, z'
'-x, y+1/2, -z+1/2'
'-x, -y, -z'
'x, -y-1/2, z-1/2'

loop_
_atom_site_type_symbol
_atom_site_label
_atom_site_fract_x
_atom_site_fract_y
_atom_site_fract_z
_atom_site_U_iso_or_equiv
_atom_site_adp_type
_atom_site_calc_flag
_atom_site_refinement_flags
_atom_site_occupancy
_atom_site_symmetry_multiplicity
_atom_site_disorder_assembly
_atom_site_disorder_group
Br Br1 0.41607(3) 0.68787(4) 0.35182(2) 0.06529(14) Uani d . 1 1 . .
Br Br2 0.48689(2) 1.06993(6) 0.31500(3) 0.0952(2) Uani d . 1 1 . .
O O1 0.15137(12) 0.85506(17) 0.55860(10) 0.0291(4) Uani d . 1 1 . .
O O2 0.04423(11) 0.96810(15) 0.38948(9) 0.0242(3) Uani d . 1 1 . .
C C1 0.07450(16) 0.7816(2) 0.57737(13) 0.0232(5) Uani d . 1 1 . .
C C2 0.01333(17) 0.7075(2) 0.51741(14) 0.0244(5) Uani d . 1 1 . .
C C3 -0.06427(18) 0.6351(2) 0.53749(15) 0.0288(5) Uani d . 1 1 . .
H H3 -0.1049 0.5805 0.4983 0.035 Uiso calc R 1 1 . .
C C4 -0.08325(19) 0.6411(2) 0.61272(15) 0.0310(5) Uani d . 1 1 . .
H H4 -0.1357 0.5902 0.6254 0.037 Uiso calc R 1 1 . .
C C5 -0.02539(18) 0.7217(2) 0.66956(14) 0.0283(5) Uani d . 1 1 . .
H H5 -0.0405 0.7282 0.7207 0.034 Uiso calc R 1 1 . .
C C6 0.05422(17) 0.7931(2) 0.65368(13) 0.0249(5) Uani d . 1 1 . .
C C7 -0.04927(16) 0.9096(2) 0.35766(12) 0.0222(5) Uani d . 1 1 . .
C C8 -0.12770(17) 0.9807(2) 0.30901(13) 0.0255(5) Uani d . 1 1 . .
C C9 -0.22207(18) 0.9204(3) 0.28019(15) 0.0336(6) Uani d . 1 1 . .
H H9 -0.2775 0.9669 0.2478 0.040 Uiso calc R 1 1 . .
C C10 -0.23581(19) 0.7942(3) 0.29812(16) 0.0388(7) Uani d . 1 1 . .
H H10 -0.3002 0.7542 0.2776 0.047 Uiso calc R 1 1 . .
C C11 -0.15618(19) 0.7258(3) 0.34591(15) 0.0342(6) Uani d . 1 1 . .
H H11 -0.1662 0.6386 0.3573 0.041 Uiso calc R 1 1 . .
C C12 -0.06149(17) 0.7829(2) 0.37760(13) 0.0245(5) Uani d . 1 1 . .
C C13 0.02461(18) 0.7085(2) 0.43178(14) 0.0266(5) Uani d . 1 1 . .
H H13A 0.0241 0.6196 0.4121 0.032 Uiso calc R 1 1 . .
H H13B 0.0912 0.7474 0.4301 0.032 Uiso calc R 1 1 . .
C C14 -0.11303(18) 1.1161(2) 0.28319(14) 0.0284(5) Uani d . 1 1 . .
H H14A -0.1817 1.1533 0.2609 0.034 Uiso calc R 1 1 . .
H H14B -0.0774 1.1124 0.2390 0.034 Uiso calc R 1 1 . .
C C15 0.25431(18) 0.8158(3) 0.59555(16) 0.0380(6) Uani d . 1 1 . .
H H15A 0.2573 0.7862 0.6508 0.046 Uiso calc R 1 1 . .
H H15B 0.3007 0.8901 0.5991 0.046 Uiso calc R 1 1 . .
C C16 0.29142(17) 0.7103(3) 0.54979(16) 0.0333(6) Uani d . 1 1 . .
C C17 0.32711(17) 0.7399(3) 0.48246(16) 0.0318(6) Uani d . 1 1 . .
H H17 0.3272 0.8259 0.4650 0.038 Uiso calc R 1 1 . .
C C18 0.36244(19) 0.6437(3) 0.44102(18) 0.0412(7) Uani d . 1 1 . .
C C19 0.3620(2) 0.5183(3) 0.4642(3) 0.0606(10) Uani d . 1 1 . .
H H19 0.3858 0.4530 0.4348 0.073 Uiso calc R 1 1 . .
C C20 0.3264(3) 0.4894(3) 0.5308(3) 0.0694(11) Uani d . 1 1 . .
H H20 0.3254 0.4032 0.5477 0.083 Uiso calc R 1 1 . .
C C21 0.2918(2) 0.5851(3) 0.5734(2) 0.0536(8) Uani d . 1 1 . .
H H21 0.2681 0.5638 0.6196 0.064 Uiso calc R 1 1 . .
C C22 0.11169(17) 0.9651(3) 0.33740(15) 0.0305(5) Uani d . 1 1 . .
H H22A 0.0812 1.0128 0.2877 0.037 Uiso calc R 1 1 . .
H H22B 0.1226 0.8758 0.3226 0.037 Uiso calc R 1 1 . .
C C23 0.21228(17) 1.0240(2) 0.37845(16) 0.0306(5) Uani d . 1 1 . .
C C24 0.28954(19) 1.0230(3) 0.33757(17) 0.0411(7) Uani d . 1 1 . .
H H24 0.2776 0.9876 0.2852 0.049 Uiso calc R 1 1 . .
C C25 0.3838(2) 1.0737(3) 0.3736(2) 0.0532(9) Uani d . 1 1 . .
C C26 0.4038(2) 1.1250(3) 0.4500(2) 0.0551(9) Uani d . 1 1 . .
H H26 0.4693 1.1591 0.4743 0.066 Uiso calc R 1 1 . .
C C27 0.3268(2) 1.1255(3) 0.4897(2) 0.0485(8) Uani d . 1 1 . .
H H27 0.3396 1.1600 0.5423 0.058 Uiso calc R 1 1 . .
C C28 0.23048(19) 1.0765(2) 0.45464(17) 0.0362(6) Uani d . 1 1 . .
H H28 0.1775 1.0789 0.4827 0.043 Uiso calc R 1 1 . .

loop_
_atom_site_aniso_label
_atom_site_aniso_U_11
_atom_site_aniso_U_22
_atom_site_aniso_U_33
_atom_site_aniso_U_12
_atom_site_aniso_U_13
_atom_site_aniso_U_23
Br1 0.04985(19) 0.0996(3) 0.0523(2) -0.00434(18) 0.02381(15) -0.02819(19)
Br2 0.03236(17) 0.1775(5) 0.0785(3) -0.0192(2) 0.01840(17) 0.0392(3)
O1 0.0268(8) 0.0341(10) 0.0280(9) -0.0023(7) 0.0100(7) 0.0013(7)
O2 0.0220(7) 0.0264(9) 0.0235(8) -0.0031(6) 0.0043(6) -0.0022(7)
C1 0.0246(10) 0.0223(13) 0.0237(11) 0.0041(9) 0.0081(9) 0.0044(9)
C2 0.0309(11) 0.0191(13) 0.0247(12) 0.0048(9) 0.0097(9) 0.0025(9)
C3 0.0345(12) 0.0226(13) 0.0292(12) -0.0022(10) 0.0076(10) 0.0014(10)
C4 0.0358(12) 0.0264(14) 0.0329(13) -0.0022(10) 0.0126(10) 0.0073(11)
C5 0.0359(12) 0.0284(14) 0.0230(12) 0.0035(10) 0.0116(10) 0.0070(10)
C6 0.0299(11) 0.0228(13) 0.0219(11) 0.0052(9) 0.0061(9) 0.0036(9)
C7 0.0232(10) 0.0287(13) 0.0153(10) -0.0039(9) 0.0058(8) -0.0054(9)
C8 0.0268(11) 0.0317(14) 0.0178(11) -0.0006(10) 0.0052(9) -0.0031(10)
C9 0.0273(11) 0.0467(18) 0.0246(12) -0.0027(11) 0.0018(9) -0.0032(11)
C10 0.0302(12) 0.0511(19) 0.0322(14) -0.0151(12) 0.0019(10) -0.0062(13)
C11 0.0396(13) 0.0346(16) 0.0288(13) -0.0142(11) 0.0090(11) -0.0038(11)
C12 0.0310(11) 0.0281(14) 0.0157(10) -0.0026(9) 0.0083(9) -0.0040(9)
C13 0.0345(12) 0.0227(13) 0.0241(12) 0.0012(10) 0.0100(9) -0.0025(10)
C14 0.0321(11) 0.0333(15) 0.0190(11) 0.0037(10) 0.0043(9) 0.0037(10)
C15 0.0241(11) 0.0573(19) 0.0321(14) -0.0014(12) 0.0055(10) -0.0067(13)
C16 0.0216(11) 0.0373(16) 0.0398(14) -0.0032(10) 0.0048(10) 0.0015(12)
C17 0.0255(11) 0.0316(15) 0.0383(14) 0.0007(10) 0.0074(10) -0.0034(11)
C18 0.0263(12) 0.0485(19) 0.0482(17) -0.0011(12) 0.0075(11) -0.0144(14)
C19 0.0419(16) 0.036(2) 0.103(3) 0.0035(14) 0.0153(18) -0.0216(19)
C20 0.059(2) 0.034(2) 0.117(3) -0.0004(16) 0.023(2) 0.011(2)
C21 0.0449(16) 0.050(2) 0.068(2) -0.0045(14) 0.0173(15) 0.0152(17)
C22 0.0261(11) 0.0352(15) 0.0313(13) -0.0037(10) 0.0091(10) -0.0013(11)
C23 0.0252(11) 0.0253(14) 0.0395(14) -0.0013(10) 0.0041(10) 0.0096(11)
C24 0.0294(12) 0.0518(18) 0.0410(15) -0.0039(12) 0.0059(11) 0.0169(14)
C25 0.0264(12) 0.072(2) 0.060(2) -0.0057(14) 0.0089(13) 0.0288(18)
C26 0.0299(14) 0.055(2) 0.070(2) -0.0142(14) -0.0072(14) 0.0151(18)
C27 0.0420(15) 0.0365(18) 0.0589(19) -0.0057(13) -0.0041(14) -0.0049(15)
C28 0.0309(12) 0.0285(15) 0.0465(16) -0.0027(11) 0.0037(11) -0.0010(12)

loop_
_atom_type_symbol
_atom_type_description
_atom_type_scat_dispersion_real
_atom_type_scat_dispersion_imag
_atom_type_scat_source
C C 0.0033 0.0016 'International Tables Vol C Tables 4.2.6.8 and 6.1.1.4'
H H 0.0000 0.0000 'International Tables Vol C Tables 4.2.6.8 and 6.1.1.4'
O O 0.0106 0.0060 'International Tables Vol C Tables 4.2.6.8 and 6.1.1.4'
Br Br -0.2901 2.4595 'International Tables Vol C Tables 4.2.6.8 and 6.1.1.4'

loop_
_geom_angle_atom_site_label_1
_geom_angle_atom_site_label_2
_geom_angle_atom_site_label_3
_geom_angle_site_symmetry_1
_geom_angle_site_symmetry_3
_geom_angle
_geom_angle_publ_flag
C1 O1 C15 . . 115.49(19) ?
C7 O2 C22 . . 113.41(16) ?
O1 C1 C2 . . 118.64(19) ?
O1 C1 C6 . . 119.3(2) ?
C2 C1 C6 . . 121.7(2) ?
C1 C2 C3 . . 117.7(2) ?
C1 C2 C13 . . 122.5(2) ?
C3 C2 C13 . . 119.8(2) ?
C4 C3 C2 . . 121.5(2) ?
C4 C3 H3 . . 119.2 ?
C2 C3 H3 . . 119.2 ?
C3 C4 C5 . . 119.4(2) ?
C3 C4 H4 . . 120.3 ?
C5 C4 H4 . . 120.3 ?
C4 C5 C6 . . 121.5(2) ?
C4 C5 H5 . . 119.3 ?
C6 C5 H5 . . 119.3 ?
C5 C6 C1 . . 117.9(2) ?
C5 C6 C14 . 3_576 119.6(2) ?
C1 C6 C14 . 3_576 122.5(2) ?
O2 C7 C12 . . 118.30(19) ?
O2 C7 C8 . . 118.9(2) ?
C12 C7 C8 . . 122.7(2) ?
C7 C8 C9 . . 117.6(2) ?
C7 C8 C14 . . 122.9(2) ?
C9 C8 C14 . . 119.4(2) ?
C10 C9 C8 . . 120.8(2) ?
C10 C9 H9 . . 119.6 ?
C8 C9 H9 . . 119.6 ?
C9 C10 C11 . . 120.2(2) ?
C9 C10 H10 . . 119.9 ?
C11 C10 H10 . . 119.9 ?
C10 C11 C12 . . 120.9(2) ?
C10 C11 H11 . . 119.5 ?
C12 C11 H11 . . 119.5 ?
C7 C12 C11 . . 117.7(2) ?
C7 C12 C13 . . 121.6(2) ?
C11 C12 C13 . . 120.7(2) ?
C2 C13 C12 . . 111.12(19) ?
C2 C13 H13A . . 109.4 ?
C12 C13 H13A . . 109.4 ?
C2 C13 H13B . . 109.4 ?
C12 C13 H13B . . 109.4 ?
H13A C13 H13B . . 108.0 ?
C8 C14 C6 . 3_576 117.47(19) ?
C8 C14 H14A . . 107.9 ?
C6 C14 H14A 3_576 . 107.9 ?
C8 C14 H14B . . 107.9 ?
C6 C14 H14B 3_576 . 107.9 ?
H14A C14 H14B . . 107.2 ?
O1 C15 C16 . . 112.5(2) ?
O1 C15 H15A . . 109.1 ?
C16 C15 H15A . . 109.1 ?
O1 C15 H15B . . 109.1 ?
C16 C15 H15B . . 109.1 ?
H15A C15 H15B . . 107.8 ?
C21 C16 C17 . . 118.8(3) ?
C21 C16 C15 . . 121.7(3) ?
C17 C16 C15 . . 119.5(2) ?
C18 C17 C16 . . 119.7(3) ?
C18 C17 H17 . . 120.2 ?
C16 C17 H17 . . 120.2 ?
C19 C18 C17 . . 121.6(3) ?
C19 C18 Br1 . . 119.7(2) ?
C17 C18 Br1 . . 118.7(2) ?
C18 C19 C20 . . 118.6(3) ?
C18 C19 H19 . . 120.7 ?
C20 C19 H19 . . 120.7 ?
C19 C20 C21 . . 120.5(3) ?
C19 C20 H20 . . 119.8 ?
C21 C20 H20 . . 119.8 ?
C16 C21 C20 . . 121.0(3) ?
C16 C21 H21 . . 119.5 ?
C20 C21 H21 . . 119.5 ?
O2 C22 C23 . . 109.6(2) ?
O2 C22 H22A . . 109.8 ?
C23 C22 H22A . . 109.8 ?
O2 C22 H22B . . 109.8 ?
C23 C22 H22B . . 109.8 ?
H22A C22 H22B . . 108.2 ?
C24 C23 C28 . . 119.8(2) ?
C24 C23 C22 . . 117.3(2) ?
C28 C23 C22 . . 122.9(2) ?
C25 C24 C23 . . 119.3(3) ?
C25 C24 H24 . . 120.3 ?
C23 C24 H24 . . 120.3 ?
C24 C25 C26 . . 121.7(3) ?
C24 C25 Br2 . . 117.7(3) ?
C26 C25 Br2 . . 120.7(2) ?
C27 C26 C25 . . 118.4(3) ?
C27 C26 H26 . . 120.8 ?
C25 C26 H26 . . 120.8 ?
C26 C27 C28 . . 121.4(3) ?
C26 C27 H27 . . 119.3 ?
C28 C27 H27 . . 119.3 ?
C23 C28 C27 . . 119.4(3) ?
C23 C28 H28 . . 120.3 ?
C27 C28 H28 . . 120.3 ?

loop_
_geom_bond_atom_site_label_1
_geom_bond_atom_site_label_2
_geom_bond_site_symmetry_2
_geom_bond_distance
_geom_bond_publ_flag
Br1 C18 . 1.899(3) ?
Br2 C25 . 1.897(3) ?
O1 C1 . 1.387(3) ?
O1 C15 . 1.437(3) ?
O2 C7 . 1.387(3) ?
O2 C22 . 1.417(3) ?
C1 C2 . 1.390(3) ?
C1 C6 . 1.406(3) ?
C2 C3 . 1.398(3) ?
C2 C13 . 1.513(3) ?
C3 C4 . 1.376(3) ?
C3 H3 . 0.9500 ?
C4 C5 . 1.381(4) ?
C4 H4 . 0.9500 ?
C5 C6 . 1.385(3) ?
C5 H5 . 0.9500 ?
C6 C14 3_576 1.515(3) ?
C7 C12 . 1.391(3) ?
C7 C8 . 1.394(3) ?
C8 C9 . 1.397(3) ?
C8 C14 . 1.514(4) ?
C9 C10 . 1.381(4) ?
C9 H9 . 0.9500 ?
C10 C11 . 1.383(4) ?
C10 H10 . 0.9500 ?
C11 C12 . 1.394(3) ?
C11 H11 . 0.9500 ?
C12 C13 . 1.516(3) ?
C13 H13A . 0.9900 ?
C13 H13B . 0.9900 ?
C14 C6 3_576 1.515(3) ?
C14 H14A . 0.9900 ?
C14 H14B . 0.9900 ?
C15 C16 . 1.508(4) ?
C15 H15A . 0.9900 ?
C15 H15B . 0.9900 ?
C16 C21 . 1.373(4) ?
C16 C17 . 1.388(4) ?
C17 C18 . 1.382(4) ?
C17 H17 . 0.9500 ?
C18 C19 . 1.373(5) ?
C19 C20 . 1.374(6) ?
C19 H19 . 0.9500 ?
C20 C21 . 1.385(5) ?
C20 H20 . 0.9500 ?
C21 H21 . 0.9500 ?
C22 C23 . 1.500(3) ?
C22 H22A . 0.9900 ?
C22 H22B . 0.9900 ?
C23 C24 . 1.385(3) ?
C23 C28 . 1.386(4) ?
C24 C25 . 1.376(4) ?
C24 H24 . 0.9500 ?
C25 C26 . 1.383(5) ?
C26 C27 . 1.367(5) ?
C26 H26 . 0.9500 ?
C27 C28 . 1.389(4) ?
C27 H27 . 0.9500 ?
C28 H28 . 0.9500 ?

loop_
_geom_hbond_atom_site_label_D
_geom_hbond_atom_site_label_H
_geom_hbond_atom_site_label_A
_geom_hbond_site_symmetry_A
_geom_hbond_distance_DH
_geom_hbond_distance_HA
_geom_hbond_distance_DA
_geom_hbond_angle_DHA
_geom_hbond_publ_flag
C15 H15B Br2 3_676 0.99 2.91 3.652(2) 132 y
C17 H17 Cg1 . 0.95 2.74 3.69 175 y
C5 H5 Cg2 4_576 0.95 2.68 3.54 151 y

loop_
_geom_torsion_atom_site_label_1
_geom_torsion_atom_site_label_2
_geom_torsion_atom_site_label_3
_geom_torsion_atom_site_label_4
_geom_torsion_site_symmetry_1
_geom_torsion_site_symmetry_2
_geom_torsion_site_symmetry_3
_geom_torsion_site_symmetry_4
_geom_torsion
_geom_torsion_publ_flag
C15 O1 C1 C2 . . . . -112.0(2) ?
C15 O1 C1 C6 . . . . 74.0(3) ?
O1 C1 C2 C3 . . . . -179.4(2) ?
C6 C1 C2 C3 . . . . -5.6(3) ?
O1 C1 C2 C13 . . . . -2.6(3) ?
C6 C1 C2 C13 . . . . 171.2(2) ?
C1 C2 C3 C4 . . . . 3.1(4) ?
C13 C2 C3 C4 . . . . -173.8(2) ?
C2 C3 C4 C5 . . . . 0.9(4) ?
C3 C4 C5 C6 . . . . -2.6(4) ?
C4 C5 C6 C1 . . . . 0.2(3) ?
C4 C5 C6 C14 . . . 3_576 177.7(2) ?
O1 C1 C6 C5 . . . . 177.8(2) ?
C2 C1 C6 C5 . . . . 4.0(3) ?
O1 C1 C6 C14 . . . 3_576 0.3(3) ?
C2 C1 C6 C14 . . . 3_576 -173.5(2) ?
C22 O2 C7 C12 . . . . 95.5(2) ?
C22 O2 C7 C8 . . . . -86.3(2) ?
O2 C7 C8 C9 . . . . -177.8(2) ?
C12 C7 C8 C9 . . . . 0.4(3) ?
O2 C7 C8 C14 . . . . 5.5(3) ?
C12 C7 C8 C14 . . . . -176.3(2) ?
C7 C8 C9 C10 . . . . -1.4(3) ?
C14 C8 C9 C10 . . . . 175.5(2) ?
C8 C9 C10 C11 . . . . 0.8(4) ?
C9 C10 C11 C12 . . . . 0.8(4) ?
O2 C7 C12 C11 . . . . 179.3(2) ?
C8 C7 C12 C11 . . . . 1.1(3) ?
O2 C7 C12 C13 . . . . -0.8(3) ?
C8 C7 C12 C13 . . . . -179.0(2) ?
C10 C11 C12 C7 . . . . -1.7(3) ?
C10 C11 C12 C13 . . . . 178.3(2) ?
C1 C2 C13 C12 . . . . -105.0(2) ?
C3 C2 C13 C12 . . . . 71.8(3) ?
C7 C12 C13 C2 . . . . 97.3(2) ?
C11 C12 C13 C2 . . . . -82.7(3) ?
C7 C8 C14 C6 . . . 3_576 -44.1(3) ?
C9 C8 C14 C6 . . . 3_576 139.2(2) ?
C1 O1 C15 C16 . . . . 83.6(3) ?
O1 C15 C16 C21 . . . . -100.1(3) ?
O1 C15 C16 C17 . . . . 80.5(3) ?
C21 C16 C17 C18 . . . . -0.3(4) ?
C15 C16 C17 C18 . . . . 179.1(2) ?
C16 C17 C18 C19 . . . . 0.8(4) ?
C16 C17 C18 Br1 . . . . -177.41(18) ?
C17 C18 C19 C20 . . . . -0.7(5) ?
Br1 C18 C19 C20 . . . . 177.6(3) ?
C18 C19 C20 C21 . . . . -0.1(5) ?
C17 C16 C21 C20 . . . . -0.5(4) ?
C15 C16 C21 C20 . . . . -179.9(3) ?
C19 C20 C21 C16 . . . . 0.6(5) ?
C7 O2 C22 C23 . . . . -176.98(19) ?
O2 C22 C23 C24 . . . . 176.7(2) ?
O2 C22 C23 C28 . . . . -2.4(3) ?
C28 C23 C24 C25 . . . . 0.3(4) ?
C22 C23 C24 C25 . . . . -178.7(3) ?
C23 C24 C25 C26 . . . . 0.5(5) ?
C23 C24 C25 Br2 . . . . -180.0(2) ?
C24 C25 C26 C27 . . . . -0.5(5) ?
Br2 C25 C26 C27 . . . . 180.0(2) ?
C25 C26 C27 C28 . . . . -0.3(5) ?
C24 C23 C28 C27 . . . . -1.1(4) ?
C22 C23 C28 C27 . . . . 177.9(3) ?
C26 C27 C28 C23 . . . . 1.1(4) ?
